data_4069431
loop_
_publ_author_name
'Kunz, Kerstin'
'Bolte, Michael'
'Lerner, Hans-Wolfram'
'Wagner, Matthias'

_publ_section_title
;
 Photochemistry of Cymantrenyl Scorpionates: Formation of a Novel Tritopic
 Cyclopentadienyl/Scorpionate Hybrid Ligand
;
_journal_issue 10
_journal_name_full Organometallics
_journal_page_first 3079
_journal_paper_doi 10.1021/om900190r
_journal_volume 28
_journal_year 2009
_chemical_formula_sum 'C90 H122 B4 K2 Mn3 N24 O20'
_chemical_formula_weight 2146.38
_chemical_name_systematic ?
_space_group_IT_number 14
_symmetry_cell_setting monoclinic
_symmetry_space_group_name_Hall '-P 2yn'
_symmetry_space_group_name_H-M 'P 1 21/n 1'
_atom_sites_solution_hydrogens geom
_atom_sites_solution_primary direct
_atom_sites_solution_secondary difmap
_audit_creation_method SHELXL-97
_cell_angle_alpha 90.00
_cell_angle_beta 95.284(14)
_cell_angle_gamma 90.00
_cell_formula_units_Z 2
_cell_length_a 12.115(2)
_cell_length_b 17.307(2)
_cell_length_c 27.462(5)
_cell_measurement_reflns_used 3631
_cell_measurement_temperature 173(2)
_cell_measurement_theta_max 20.1
_cell_measurement_theta_min 3.5
_cell_volume 5733.6(16)
_computing_cell_refinement 'X-Area (Stoe & Cie, 2001)'
_computing_data_collection 'X-Area (Stoe & Cie, 2001)'
_computing_data_reduction 'X-Area (Stoe & Cie, 2001)'
_computing_molecular_graphics 'XP in SHELXTL-Plus (Sheldrick, 1991)'
_computing_structure_refinement 'SHELXL-97 (Sheldrick, 1997)'
_computing_structure_solution 'SHELXS-97 (Sheldrick, 1990)'
_diffrn_ambient_temperature 173(2)
_diffrn_measured_fraction_theta_full 0.993
_diffrn_measured_fraction_theta_max 0.984
_diffrn_measurement_device_type 'STOE IPDS II two-circle-diffractometer'
_diffrn_measurement_method \w
_diffrn_radiation_monochromator graphite
_diffrn_radiation_source 'fine-focus sealed tube'
_diffrn_radiation_type MoK\a
_diffrn_radiation_wavelength 0.71073
_diffrn_reflns_av_R_equivalents 0.3779
_diffrn_reflns_av_sigmaI/netI 0.3931
_diffrn_reflns_limit_h_max 14
_diffrn_reflns_limit_h_min -14
_diffrn_reflns_limit_k_max 21
_diffrn_reflns_limit_k_min -18
_diffrn_reflns_limit_l_max 32
_diffrn_reflns_limit_l_min -33
_diffrn_reflns_number 37164
_diffrn_reflns_theta_full 25.00
_diffrn_reflns_theta_max 25.69
_diffrn_reflns_theta_min 3.56
_diffrn_standards_number 0
_exptl_absorpt_coefficient_mu 0.468
_exptl_absorpt_correction_T_max 0.9591
_exptl_absorpt_correction_T_min 0.9247
_exptl_absorpt_correction_type multi-scan
_exptl_absorpt_process_details 'MULABS (Spek, 2003; Blessing, 1995)'
_exptl_crystal_colour orange
_exptl_crystal_density_diffrn 1.243
_exptl_crystal_density_method 'not measured'
_exptl_crystal_description block
_exptl_crystal_F_000 2246
_exptl_crystal_size_max 0.17
_exptl_crystal_size_mid 0.13
_exptl_crystal_size_min 0.09
_refine_diff_density_max 0.723
_refine_diff_density_min -0.535
_refine_diff_density_rms 0.085
_refine_ls_extinction_method none
_refine_ls_goodness_of_fit_ref 0.892
_refine_ls_hydrogen_treatment mixed
_refine_ls_matrix_type full
_refine_ls_number_parameters 642
_refine_ls_number_reflns 10723
_refine_ls_number_restraints 25
_refine_ls_restrained_S_all 0.892
_refine_ls_R_factor_all 0.3623
_refine_ls_R_factor_gt 0.1290
_refine_ls_shift/su_max 0.000
_refine_ls_shift/su_mean 0.000
_refine_ls_structure_factor_coef Fsqd
_refine_ls_weighting_details 'calc w=1/[\s^2^(Fo^2^)+(0.1026P)^2^+0.0000P] where P=(Fo^2^+2Fc^2^)/3'
_refine_ls_weighting_scheme calc
_refine_ls_wR_factor_gt 0.2568
_refine_ls_wR_factor_ref 0.3754
_reflns_number_gt 2246
_reflns_number_total 10723
_reflns_threshold_expression >2sigma(I)
_cod_data_source_file om900190r_si_001.cif
_cod_data_source_block wa802
_cod_depositor_comments
;
The following automatic conversions were performed:

'_symmetry_cell_setting' value 'Monoclinic' changed to 'monoclinic'
according to /home/saulius/struct/CIF-dictionaries/cif_core.dic
dictionary named 'cif_core.dic' version 2.4.2 from 2011-04-26.

Automatic conversion script
Id: cif_fix_values 1715 2011-07-08 13:25:40Z adriana 
;
_cod_original_sg_symbol_H-M 'P 21/n'
_cod_database_code 4069431

loop_
_symmetry_equiv_pos_as_xyz
'x, y, z'
'-x+1/2, y+1/2, -z+1/2'
'-x, -y, -z'
'x-1/2, -y-1/2, z-1/2'

loop_
_atom_site_label
_atom_site_type_symbol
_atom_site_fract_x
_atom_site_fract_y
_atom_site_fract_z
_atom_site_U_iso_or_equiv
_atom_site_adp_type
_atom_site_occupancy
_atom_site_symmetry_multiplicity
_atom_site_calc_flag
_atom_site_refinement_flags
_atom_site_disorder_assembly
_atom_site_disorder_group
Mn1 Mn 0.1639(2) 0.76792(15) 0.38139(11) 0.0872(9) Uani 1 1 d . . .
Mn2 Mn 0.5000 0.5000 0.5000 0.0560(8) Uani 1 2 d S . .
B1 B -0.0810(14) 0.7124(15) 0.3424(9) 0.100(8) Uani 1 1 d . . .
B2 B 0.3007(13) 0.6190(9) 0.4460(6) 0.056(4) Uani 1 1 d . . .
C1 C 0.2912(14) 0.7584(10) 0.3558(7) 0.107(7) Uani 1 1 d . . .
O1 O 0.3820(10) 0.7620(8) 0.3418(6) 0.127(5) Uani 1 1 d . . .
C2 C 0.1970(15) 0.8592(11) 0.4005(8) 0.103(6) Uani 1 1 d . . .
O2 O 0.2244(12) 0.9225(9) 0.4155(7) 0.142(6) Uani 1 1 d . . .
C11 C 0.1955(14) 0.6673(9) 0.4251(7) 0.081(5) Uani 1 1 d . . .
C12 C 0.1186(10) 0.6491(8) 0.3855(5) 0.061(4) Uani 1 1 d . . .
H12 H 0.1286 0.6099 0.3621 0.073 Uiso 1 1 calc R . .
C13 C 0.0217(15) 0.6985(13) 0.3850(7) 0.108(7) Uani 1 1 d . . .
C14 C 0.0332(17) 0.7455(14) 0.4248(8) 0.134(9) Uani 1 1 d . . .
H14 H -0.0233 0.7790 0.4342 0.161 Uiso 1 1 calc R . .
C15 C 0.1438(12) 0.7385(10) 0.4517(7) 0.091(5) Uani 1 1 d U . .
H15 H 0.1760 0.7688 0.4781 0.109 Uiso 1 1 calc R . .
N21 N -0.0310(12) 0.7689(10) 0.3043(6) 0.106(5) Uani 1 1 d . . .
N22 N 0.0752(14) 0.7982(8) 0.3180(6) 0.093(4) Uani 1 1 d . . .
C23 C 0.0943(19) 0.8482(10) 0.2795(8) 0.099(7) Uani 1 1 d . . .
H23 H 0.1598 0.8778 0.2776 0.119 Uiso 1 1 calc R . .
C24 C -0.001(2) 0.8483(12) 0.2429(10) 0.125(8) Uani 1 1 d . . .
H24 H -0.0114 0.8760 0.2129 0.150 Uiso 1 1 calc R . .
C25 C -0.0712(17) 0.7985(12) 0.2626(6) 0.101(6) Uani 1 1 d . . .
H25 H -0.1428 0.7863 0.2475 0.122 Uiso 1 1 calc R . .
N31 N -0.1867(12) 0.7437(12) 0.3590(5) 0.102(5) Uani 1 1 d . . .
N32 N -0.2531(14) 0.6954(14) 0.3809(6) 0.145(8) Uani 1 1 d . . .
C33 C -0.334(3) 0.738(3) 0.3962(11) 0.186(18) Uani 1 1 d . . .
H33 H -0.3938 0.7181 0.4121 0.223 Uiso 1 1 calc R . .
C34 C -0.319(2) 0.815(2) 0.3859(11) 0.162(14) Uani 1 1 d . . .
H34 H -0.3654 0.8567 0.3928 0.194 Uiso 1 1 calc R . .
C35 C -0.214(2) 0.8178(14) 0.3618(10) 0.144(10) Uani 1 1 d . . .
H35 H -0.1759 0.8618 0.3510 0.173 Uiso 1 1 calc R . .
N41 N -0.0983(10) 0.6321(8) 0.3116(6) 0.075(4) Uani 1 1 d . . .
N42 N -0.1277(13) 0.6280(11) 0.2627(6) 0.100(5) Uani 1 1 d . . .
C43 C -0.1512(19) 0.5567(16) 0.2526(9) 0.117(8) Uani 1 1 d . . .
H43 H -0.1667 0.5360 0.2207 0.140 Uiso 1 1 calc R . .
C44 C -0.150(2) 0.5160(15) 0.2950(14) 0.143(10) Uani 1 1 d . . .
H44 H -0.1713 0.4635 0.2984 0.171 Uiso 1 1 calc R . .
C45 C -0.1125(16) 0.5660(16) 0.3323(9) 0.120(8) Uani 1 1 d . . .
H45 H -0.0996 0.5543 0.3661 0.144 Uiso 1 1 calc R . .
N51 N 0.3994(8) 0.6672(7) 0.4742(4) 0.060(3) Uani 1 1 d . . .
N52 N 0.4845(10) 0.6277(7) 0.5011(5) 0.067(3) Uani 1 1 d . . .
C53 C 0.5471(11) 0.6825(10) 0.5209(5) 0.066(4) Uani 1 1 d . . .
H53 H 0.6129 0.6726 0.5416 0.079 Uiso 1 1 calc R . .
C54 C 0.5098(11) 0.7562(8) 0.5091(6) 0.071(4) Uani 1 1 d . . .
H54 H 0.5425 0.8040 0.5196 0.085 Uiso 1 1 calc R . .
C55 C 0.4154(12) 0.7448(9) 0.4791(6) 0.066(4) Uani 1 1 d . . .
H55 H 0.3690 0.7840 0.4642 0.079 Uiso 1 1 calc R . .
N61 N 0.3575(9) 0.5666(6) 0.4077(4) 0.062(3) Uani 1 1 d . . .
N62 N 0.4321(10) 0.5081(7) 0.4227(4) 0.076(3) Uani 1 1 d . . .
C63 C 0.4631(12) 0.4779(9) 0.3806(6) 0.075(5) Uani 1 1 d . . .
H63 H 0.5156 0.4374 0.3788 0.090 Uiso 1 1 calc R . .
C64 C 0.4084(12) 0.5137(10) 0.3410(5) 0.076(5) Uani 1 1 d . . .
H64 H 0.4129 0.5020 0.3074 0.091 Uiso 1 1 calc R . .
C65 C 0.3448(11) 0.5707(8) 0.3605(6) 0.067(4) Uani 1 1 d . . .
H65 H 0.2993 0.6070 0.3421 0.080 Uiso 1 1 calc R . .
N71 N 0.2566(8) 0.5631(7) 0.4850(4) 0.058(3) Uani 1 1 d . . .
N72 N 0.3227(9) 0.5109(6) 0.5129(4) 0.058(3) Uani 1 1 d . . .
C73 C 0.2552(12) 0.4779(8) 0.5437(4) 0.060(4) Uani 1 1 d . . .
H73 H 0.2786 0.4412 0.5683 0.072 Uiso 1 1 calc R . .
C74 C 0.1469(11) 0.5048(10) 0.5347(5) 0.075(4) Uani 1 1 d . . .
H74 H 0.0842 0.4895 0.5507 0.090 Uiso 1 1 calc R . .
C75 C 0.1498(12) 0.5584(10) 0.4976(6) 0.075(4) Uani 1 1 d . . .
H75 H 0.0884 0.5872 0.4833 0.090 Uiso 1 1 calc R . .
K1 K 0.4508(3) 0.70856(19) 0.14264(12) 0.0691(10) Uani 1 1 d . A .
O81 O 0.2571(14) 0.6587(11) 0.1721(6) 0.166(7) Uani 1 1 d D . .
C82 C 0.177(4) 0.607(3) 0.1509(11) 0.13(2) Uiso 0.50(6) 1 d PD A 1
H82A H 0.2106 0.5700 0.1292 0.159 Uiso 0.50(6) 1 calc PR A 1
H82B H 0.1164 0.6354 0.1319 0.159 Uiso 0.50(6) 1 calc PR A 1
C82' C 0.227(5) 0.5820(18) 0.162(2) 0.129(19) Uiso 0.50(6) 1 d PD A 2
H82C H 0.2903 0.5465 0.1693 0.155 Uiso 0.50(6) 1 calc PR A 2
H82D H 0.1987 0.5757 0.1269 0.155 Uiso 0.50(6) 1 calc PR A 2
C83 C 0.137(3) 0.568(2) 0.1948(15) 0.33(3) Uani 1 1 d D . .
H83A H 0.1816 0.5220 0.2056 0.399 Uiso 0.50(6) 1 calc PR A 1
H83B H 0.0572 0.5554 0.1910 0.399 Uiso 0.50(6) 1 calc PR A 1
H83C H 0.0734 0.6034 0.1885 0.399 Uiso 0.50(6) 1 calc PR A 2
H83D H 0.1119 0.5136 0.1946 0.399 Uiso 0.50(6) 1 calc PR A 2
C84 C 0.164(5) 0.639(3) 0.226(2) 0.15(2) Uiso 0.50(6) 1 d PD A 1
H84A H 0.0985 0.6517 0.2430 0.179 Uiso 0.50(6) 1 calc PR A 1
H84B H 0.2247 0.6248 0.2512 0.179 Uiso 0.50(6) 1 calc PR A 1
C85 C 0.199(7) 0.710(3) 0.200(3) 0.25(4) Uiso 0.50(6) 1 d PD A 1
H85A H 0.1375 0.7374 0.1811 0.299 Uiso 0.50(6) 1 calc PR A 1
H85B H 0.2466 0.7455 0.2206 0.299 Uiso 0.50(6) 1 calc PR A 1
C84' C 0.210(6) 0.588(4) 0.2399(18) 0.20(3) Uiso 0.50(6) 1 d PD A 2
H84C H 0.2778 0.5563 0.2446 0.239 Uiso 0.50(6) 1 calc PR A 2
H84D H 0.1705 0.5889 0.2698 0.239 Uiso 0.50(6) 1 calc PR A 2
C85' C 0.232(5) 0.668(4) 0.2209(10) 0.14(2) Uiso 0.50(6) 1 d PD A 2
H85C H 0.1651 0.7009 0.2222 0.167 Uiso 0.50(6) 1 calc PR A 2
H85D H 0.2943 0.6924 0.2408 0.167 Uiso 0.50(6) 1 calc PR A 2
O91 O 0.6643(12) 0.7523(9) 0.1396(7) 0.180(8) Uani 1 1 d D . .
C92 C 0.683(2) 0.8227(13) 0.1159(13) 0.071(10) Uiso 0.57(5) 1 d PD A 1
H92A H 0.6479 0.8668 0.1315 0.085 Uiso 0.57(5) 1 calc PR A 1
H92B H 0.6570 0.8208 0.0807 0.085 Uiso 0.57(5) 1 calc PR A 1
C93 C 0.807(2) 0.826(2) 0.124(3) 0.158(19) Uiso 0.57(5) 1 d PD A 1
H93A H 0.8320 0.8416 0.1579 0.189 Uiso 0.57(5) 1 calc PR A 1
H93B H 0.8377 0.8632 0.1010 0.189 Uiso 0.57(5) 1 calc PR A 1
C94 C 0.840(3) 0.7446(19) 0.114(2) 0.13(2) Uiso 0.57(5) 1 d PD A 1
H94A H 0.8339 0.7337 0.0780 0.154 Uiso 0.57(5) 1 calc PR A 1
H94B H 0.9156 0.7327 0.1280 0.154 Uiso 0.57(5) 1 calc PR A 1
C92' C 0.671(3) 0.788(4) 0.0940(14) 0.14(2) Uiso 0.43(5) 1 d PD A 2
H92C H 0.6162 0.8302 0.0891 0.169 Uiso 0.43(5) 1 calc PR A 2
H92D H 0.6566 0.7499 0.0672 0.169 Uiso 0.43(5) 1 calc PR A 2
C93' C 0.787(2) 0.8191(19) 0.0947(15) 0.056(12) Uiso 0.43(5) 1 d PD A 2
H93C H 0.7937 0.8713 0.1094 0.067 Uiso 0.43(5) 1 calc PR A 2
H93D H 0.8137 0.8196 0.0617 0.067 Uiso 0.43(5) 1 calc PR A 2
C94' C 0.842(3) 0.758(4) 0.127(3) 0.15(4) Uiso 0.43(5) 1 d PD A 2
H94C H 0.9003 0.7316 0.1103 0.177 Uiso 0.43(5) 1 calc PR A 2
H94D H 0.8771 0.7816 0.1576 0.177 Uiso 0.43(5) 1 calc PR A 2
C95 C 0.7542(17) 0.7019(11) 0.1386(12) 0.175(12) Uani 1 1 d D A .
H95A H 0.7316 0.6543 0.1203 0.210 Uiso 0.57(5) 1 calc PR A 1
H95B H 0.7834 0.6875 0.1722 0.210 Uiso 0.57(5) 1 calc PR A 1
H95C H 0.7409 0.6623 0.1127 0.210 Uiso 0.43(5) 1 calc PR A 2
H95D H 0.7724 0.6763 0.1705 0.210 Uiso 0.43(5) 1 calc PR A 2
O101 O 0.4333(10) 0.8644(7) 0.1676(6) 0.107(4) Uani 1 1 d . . .
C102 C 0.3490(16) 0.9050(10) 0.1353(11) 0.132(9) Uani 1 1 d . A .
H10A H 0.3557 0.9613 0.1411 0.159 Uiso 1 1 calc R . .
H10B H 0.2744 0.8886 0.1432 0.159 Uiso 1 1 calc R . .
C103 C 0.3616(17) 0.8883(18) 0.0830(10) 0.134(9) Uani 1 1 d . . .
H10C H 0.3096 0.9203 0.0616 0.160 Uiso 1 1 calc R A .
H10D H 0.4382 0.8996 0.0753 0.160 Uiso 1 1 calc R . .
O104 O 0.3382(9) 0.8119(7) 0.0763(5) 0.099(4) Uani 1 1 d . A .
C105 C 0.3506(17) 0.7933(17) 0.0237(9) 0.128(9) Uani 1 1 d . . .
H10E H 0.2960 0.8226 0.0018 0.154 Uiso 1 1 calc R A .
H10F H 0.4261 0.8061 0.0152 0.154 Uiso 1 1 calc R . .
C106 C 0.330(2) 0.710(2) 0.0193(8) 0.142(10) Uani 1 1 d . A .
H10G H 0.2584 0.6980 0.0323 0.170 Uiso 1 1 calc R . .
H10H H 0.3236 0.6957 -0.0157 0.170 Uiso 1 1 calc R . .
O107 O 0.4102(10) 0.6670(11) 0.0433(5) 0.110(5) Uani 1 1 d . . .
C108 C 0.390(2) 0.586(2) 0.0352(11) 0.176(14) Uani 1 1 d . A .
H10I H 0.3943 0.5725 0.0003 0.211 Uiso 1 1 calc R . .
H10J H 0.3152 0.5716 0.0443 0.211 Uiso 1 1 calc R . .
C109 C 0.4816(18) 0.5428(14) 0.0682(14) 0.146(12) Uani 1 1 d . . .
H10K H 0.4743 0.4865 0.0621 0.176 Uiso 1 1 calc R A .
H10L H 0.5550 0.5590 0.0588 0.176 Uiso 1 1 calc R . .
O110 O 0.4775(11) 0.5559(7) 0.1159(7) 0.121(5) Uani 1 1 d . A .
C111 C 0.558(2) 0.5060(15) 0.1462(14) 0.158(13) Uani 1 1 d . . .
H11A H 0.5421 0.4506 0.1399 0.190 Uiso 1 1 calc R A .
H11B H 0.6348 0.5174 0.1396 0.190 Uiso 1 1 calc R . .
C112 C 0.538(3) 0.5272(15) 0.1966(18) 0.22(2) Uani 1 1 d . A .
H11C H 0.4584 0.5195 0.2013 0.267 Uiso 1 1 calc R . .
H11D H 0.5821 0.4933 0.2199 0.267 Uiso 1 1 calc R . .
O113 O 0.5664(10) 0.6033(8) 0.2057(6) 0.119(5) Uani 1 1 d . . .
C114 C 0.5640(19) 0.626(2) 0.2584(12) 0.166(14) Uani 1 1 d . A .
H11E H 0.4912 0.6125 0.2698 0.199 Uiso 1 1 calc R . .
H11F H 0.6221 0.5973 0.2788 0.199 Uiso 1 1 calc R . .
C115 C 0.583(2) 0.709(2) 0.2636(8) 0.151(11) Uani 1 1 d . . .
H11G H 0.5871 0.7225 0.2987 0.181 Uiso 1 1 calc R A .
H11H H 0.6554 0.7215 0.2515 0.181 Uiso 1 1 calc R . .
O116 O 0.5014(11) 0.7513(11) 0.2384(5) 0.116(4) Uani 1 1 d . A .
C117 C 0.521(3) 0.837(2) 0.2458(9) 0.165(12) Uani 1 1 d . . .
H11I H 0.5240 0.8508 0.2809 0.198 Uiso 1 1 calc R A .
H11J H 0.5912 0.8531 0.2330 0.198 Uiso 1 1 calc R . .
C118 C 0.426(2) 0.8745(17) 0.2183(13) 0.157(12) Uani 1 1 d . A .
H11K H 0.3561 0.8514 0.2276 0.188 Uiso 1 1 calc R . .
H11L H 0.4253 0.9303 0.2262 0.188 Uiso 1 1 calc R . .

loop_
_atom_site_aniso_label
_atom_site_aniso_U_11
_atom_site_aniso_U_22
_atom_site_aniso_U_33
_atom_site_aniso_U_23
_atom_site_aniso_U_13
_atom_site_aniso_U_12
Mn1 0.0720(15) 0.0773(18) 0.111(2) 0.0053(17) 0.0013(15) 0.0107(13)
Mn2 0.0561(16) 0.0596(18) 0.0539(19) -0.0011(17) 0.0134(15) 0.0118(15)
B1 0.044(10) 0.14(2) 0.115(18) 0.073(18) -0.003(11) -0.004(11)
B2 0.064(10) 0.061(10) 0.042(9) -0.007(8) -0.005(8) -0.001(8)
C1 0.082(11) 0.106(14) 0.143(17) -0.017(13) 0.060(12) 0.021(10)
O1 0.096(8) 0.119(10) 0.176(13) 0.003(10) 0.062(9) 0.008(8)
C2 0.097(13) 0.071(13) 0.136(19) -0.013(13) -0.012(12) 0.023(11)
O2 0.125(11) 0.094(11) 0.205(18) -0.017(12) -0.001(11) 0.026(9)
C11 0.097(12) 0.062(10) 0.083(13) 0.010(10) -0.004(11) 0.010(9)
C12 0.042(7) 0.081(11) 0.060(10) -0.020(8) 0.009(7) 0.014(7)
C13 0.093(13) 0.146(18) 0.095(15) 0.024(14) 0.057(12) -0.011(13)
C14 0.114(16) 0.18(2) 0.116(17) -0.060(17) 0.069(15) -0.044(15)
C15 0.058(7) 0.104(9) 0.111(9) -0.005(8) 0.012(7) -0.005(7)
N21 0.059(8) 0.153(15) 0.108(13) -0.023(12) 0.019(9) 0.007(10)
N22 0.119(12) 0.067(9) 0.094(11) 0.007(9) 0.009(10) 0.024(8)
C23 0.114(15) 0.079(13) 0.114(17) 0.003(12) 0.060(14) -0.003(11)
C24 0.15(2) 0.093(16) 0.14(2) -0.011(15) 0.027(19) -0.023(15)
C25 0.130(16) 0.129(17) 0.039(10) 0.016(11) -0.025(10) -0.028(13)
N31 0.089(10) 0.157(16) 0.064(9) 0.017(10) 0.024(8) 0.008(11)
N32 0.087(11) 0.26(2) 0.090(13) 0.026(15) 0.008(10) 0.021(14)
C33 0.13(2) 0.33(5) 0.10(2) -0.02(3) 0.016(16) 0.12(3)
C34 0.12(2) 0.27(4) 0.09(2) -0.08(3) -0.013(15) 0.08(3)
C35 0.135(19) 0.103(18) 0.20(3) 0.004(18) 0.037(19) 0.039(15)
N41 0.079(9) 0.072(10) 0.073(10) 0.021(9) 0.005(8) -0.003(7)
N42 0.123(13) 0.106(13) 0.072(12) 0.005(10) 0.011(10) -0.016(10)
C43 0.16(2) 0.102(18) 0.091(17) -0.017(15) 0.025(15) -0.031(16)
C44 0.117(17) 0.096(19) 0.21(3) -0.02(2) -0.01(2) -0.011(14)
C45 0.095(14) 0.14(2) 0.121(19) 0.084(18) 0.007(13) -0.003(14)
N51 0.038(6) 0.073(9) 0.072(9) 0.000(7) 0.015(6) 0.016(6)
N52 0.066(8) 0.065(8) 0.069(9) -0.008(8) 0.003(7) -0.007(7)
C53 0.043(8) 0.092(12) 0.064(10) 0.013(9) 0.018(7) 0.015(8)
C54 0.047(8) 0.067(10) 0.100(13) -0.016(9) 0.013(9) -0.001(8)
C55 0.063(9) 0.056(10) 0.082(12) -0.002(8) 0.025(9) 0.005(7)
N61 0.083(8) 0.055(7) 0.047(8) 0.006(6) 0.005(6) -0.002(6)
N62 0.086(8) 0.067(8) 0.072(9) -0.002(8) 0.001(7) 0.027(7)
C63 0.080(10) 0.079(11) 0.071(11) -0.018(9) 0.034(9) 0.016(8)
C64 0.080(10) 0.101(13) 0.049(9) 0.021(10) 0.017(8) -0.002(9)
C65 0.069(9) 0.066(10) 0.068(11) 0.007(9) 0.022(8) 0.013(8)
N71 0.044(6) 0.078(8) 0.054(7) -0.003(7) 0.006(5) -0.005(6)
N72 0.061(6) 0.060(7) 0.054(7) 0.015(6) 0.004(6) 0.005(6)
C73 0.087(10) 0.064(9) 0.029(7) -0.008(6) 0.008(7) -0.014(7)
C74 0.053(8) 0.115(13) 0.058(9) 0.003(11) 0.021(7) 0.003(9)
C75 0.060(9) 0.101(12) 0.064(10) -0.018(10) 0.010(8) 0.014(9)
K1 0.080(2) 0.067(2) 0.062(2) 0.0042(18) 0.0151(18) 0.0014(17)
O81 0.166(14) 0.187(16) 0.156(15) -0.030(12) 0.076(12) -0.081(13)
C83 0.20(4) 0.25(4) 0.57(9) 0.08(5) 0.18(5) -0.08(3)
O91 0.123(11) 0.148(14) 0.28(2) 0.125(15) 0.076(13) 0.012(10)
C95 0.15(2) 0.090(16) 0.29(4) 0.05(2) 0.04(2) 0.028(15)
O101 0.108(10) 0.091(9) 0.124(12) -0.032(9) 0.027(9) -0.001(7)
C102 0.088(13) 0.064(12) 0.24(3) 0.018(16) -0.003(17) 0.055(10)
C103 0.072(13) 0.17(3) 0.16(2) 0.06(2) 0.028(15) 0.015(14)
O104 0.079(7) 0.076(8) 0.141(13) 0.039(8) 0.008(8) 0.012(6)
C105 0.090(14) 0.19(3) 0.112(18) 0.077(19) 0.048(13) 0.028(15)
C106 0.13(2) 0.23(3) 0.067(14) 0.00(2) 0.035(14) -0.03(2)
O107 0.059(7) 0.182(16) 0.085(10) -0.016(10) -0.008(7) 0.009(9)
C108 0.13(2) 0.22(3) 0.18(3) -0.13(3) 0.03(2) -0.05(2)
C109 0.073(14) 0.123(18) 0.25(4) -0.07(2) 0.07(2) -0.021(13)
O110 0.107(10) 0.088(10) 0.171(15) -0.050(11) 0.042(11) -0.010(8)
C111 0.080(14) 0.095(18) 0.29(4) -0.02(2) -0.01(2) 0.039(13)
C112 0.15(2) 0.064(18) 0.46(7) 0.10(3) 0.05(4) 0.008(16)
O113 0.094(9) 0.120(12) 0.144(14) 0.070(10) 0.013(9) -0.014(8)
C114 0.102(16) 0.23(3) 0.17(3) 0.16(3) 0.005(17) -0.004(18)
C115 0.118(19) 0.28(4) 0.057(13) 0.06(2) -0.008(12) -0.02(2)
O116 0.101(9) 0.170(15) 0.075(9) 0.001(10) 0.006(8) -0.005(10)
C117 0.16(3) 0.23(3) 0.10(2) -0.11(2) 0.001(18) -0.03(2)
C118 0.096(17) 0.18(3) 0.21(3) -0.09(2) 0.06(2) -0.041(17)

loop_
_atom_type_symbol
_atom_type_description
_atom_type_scat_dispersion_real
_atom_type_scat_dispersion_imag
_atom_type_scat_source
C C 0.0033 0.0016 'International Tables Vol C Tables 4.2.6.8 and 6.1.1.4'
H H 0.0000 0.0000 'International Tables Vol C Tables 4.2.6.8 and 6.1.1.4'
B B 0.0013 0.0007 'International Tables Vol C Tables 4.2.6.8 and 6.1.1.4'
K K 0.2009 0.2494 'International Tables Vol C Tables 4.2.6.8 and 6.1.1.4'
Mn Mn 0.3368 0.7283 'International Tables Vol C Tables 4.2.6.8 and 6.1.1.4'
N N 0.0061 0.0033 'International Tables Vol C Tables 4.2.6.8 and 6.1.1.4'
O O 0.0106 0.0060 'International Tables Vol C Tables 4.2.6.8 and 6.1.1.4'

loop_
_geom_angle_atom_site_label_1
_geom_angle_atom_site_label_2
_geom_angle_atom_site_label_3
_geom_angle
_geom_angle_site_symmetry_1
_geom_angle_site_symmetry_3
C2 Mn1 C1 91.1(9) . .
C2 Mn1 N22 96.6(8) . .
C1 Mn1 N22 95.5(8) . .
C2 Mn1 C14 99.5(9) . .
C1 Mn1 C14 160.4(10) . .
N22 Mn1 C14 99.6(8) . .
C2 Mn1 C13 133.2(8) . .
C1 Mn1 C13 135.6(9) . .
N22 Mn1 C13 79.5(7) . .
C14 Mn1 C13 37.7(7) . .
C2 Mn1 C11 124.1(9) . .
C1 Mn1 C11 91.7(8) . .
N22 Mn1 C11 138.5(7) . .
C14 Mn1 C11 68.6(8) . .
C13 Mn1 C11 67.2(7) . .
C2 Mn1 C12 159.0(9) . .
C1 Mn1 C12 99.8(7) . .
N22 Mn1 C12 100.1(6) . .
C14 Mn1 C12 65.3(7) . .
C13 Mn1 C12 40.0(6) . .
C11 Mn1 C12 38.4(6) . .
N62 Mn2 N62 179.999(2) 3_666 .
N62 Mn2 N72 82.4(4) 3_666 3_666
N62 Mn2 N72 97.6(4) . 3_666
N62 Mn2 N72 97.6(4) 3_666 .
N62 Mn2 N72 82.4(4) . .
N72 Mn2 N72 179.998(1) 3_666 .
N62 Mn2 N52 94.3(5) 3_666 .
N62 Mn2 N52 85.7(5) . .
N72 Mn2 N52 99.9(4) 3_666 .
N72 Mn2 N52 80.1(4) . .
N62 Mn2 N52 85.7(5) 3_666 3_666
N62 Mn2 N52 94.3(5) . 3_666
N72 Mn2 N52 80.1(4) 3_666 3_666
N72 Mn2 N52 99.9(4) . 3_666
N52 Mn2 N52 180.00(5) . 3_666
N31 B1 N21 111.4(16) . .
N31 B1 N41 113.2(15) . .
N21 B1 N41 102.8(16) . .
N31 B1 C13 116.5(18) . .
N21 B1 C13 104.4(13) . .
N41 B1 C13 107.2(17) . .
N71 B2 C11 105.0(11) . .
N71 B2 N61 107.1(11) . .
C11 B2 N61 116.3(13) . .
N71 B2 N51 106.1(11) . .
C11 B2 N51 116.1(13) . .
N61 B2 N51 105.5(10) . .
O1 C1 Mn1 170.3(16) . .
O2 C2 Mn1 176.9(19) . .
C12 C11 B2 128.1(14) . .
C12 C11 C15 105.5(13) . .
B2 C11 C15 125.5(15) . .
C12 C11 Mn1 70.9(9) . .
B2 C11 Mn1 137.0(11) . .
C15 C11 Mn1 64.3(8) . .
C11 C12 C13 110.8(14) . .
C11 C12 Mn1 70.7(9) . .
C13 C12 Mn1 69.2(10) . .
C11 C12 H12 124.6 . .
C13 C12 H12 124.6 . .
Mn1 C12 H12 127.2 . .
C14 C13 C12 108.8(19) . .
C14 C13 B1 120(2) . .
C12 C13 B1 130.6(19) . .
C14 C13 Mn1 70.9(12) . .
C12 C13 Mn1 70.9(9) . .
B1 C13 Mn1 116.7(11) . .
C13 C14 C15 112.0(19) . .
C13 C14 Mn1 71.5(10) . .
C15 C14 Mn1 66.6(9) . .
C13 C14 H14 124.0 . .
C15 C14 H14 124.0 . .
Mn1 C14 H14 129.8 . .
C14 C15 C11 102.3(16) . .
C14 C15 H15 128.8 . .
C11 C15 H15 128.8 . .
C25 N21 N22 110.6(16) . .
C25 N21 B1 133.1(17) . .
N22 N21 B1 116.2(16) . .
C23 N22 N21 103.4(17) . .
C23 N22 Mn1 134.1(16) . .
N21 N22 Mn1 122.5(12) . .
N22 C23 C24 110.2(18) . .
N22 C23 H23 124.9 . .
C24 C23 H23 124.9 . .
C25 C24 C23 102(2) . .
C25 C24 H24 129.0 . .
C23 C24 H24 129.0 . .
N21 C25 C24 114(2) . .
N21 C25 H25 123.1 . .
C24 C25 H25 123.1 . .
C35 N31 N32 114.5(18) . .
C35 N31 B1 126.1(19) . .
N32 N31 B1 118.4(19) . .
C33 N32 N31 107(3) . .
N32 C33 C34 111(3) . .
N32 C33 H33 124.5 . .
C34 C33 H33 124.5 . .
C33 C34 C35 105(3) . .
C33 C34 H34 127.5 . .
C35 C34 H34 127.5 . .
N31 C35 C34 103(2) . .
N31 C35 H35 128.7 . .
C34 C35 H35 128.7 . .
C45 N41 N42 110.6(19) . .
C45 N41 B1 122.8(19) . .
N42 N41 B1 124.5(15) . .
C43 N42 N41 107.2(18) . .
N42 C43 C44 109(2) . .
N42 C43 H43 125.5 . .
C44 C43 H43 125.5 . .
C43 C44 C45 107(2) . .
C43 C44 H44 126.7 . .
C45 C44 H44 126.7 . .
N41 C45 C44 106(2) . .
N41 C45 H45 126.9 . .
C44 C45 H45 126.9 . .
C55 N51 N52 109.9(12) . .
C55 N51 B2 131.0(13) . .
N52 N51 B2 119.0(12) . .
C53 N52 N51 103.8(12) . .
C53 N52 Mn2 133.2(11) . .
N51 N52 Mn2 122.8(10) . .
N52 C53 C54 114.1(14) . .
N52 C53 H53 122.9 . .
C54 C53 H53 122.9 . .
C55 C54 C53 104.3(14) . .
C55 C54 H54 127.9 . .
C53 C54 H54 127.9 . .
N51 C55 C54 107.9(14) . .
N51 C55 H55 126.1 . .
C54 C55 H55 126.1 . .
C65 N61 N62 110.5(11) . .
C65 N61 B2 127.7(13) . .
N62 N61 B2 121.8(11) . .
C63 N62 N61 104.5(12) . .
C63 N62 Mn2 133.5(11) . .
N61 N62 Mn2 120.3(8) . .
N62 C63 C64 110.6(13) . .
N62 C63 H63 124.7 . .
C64 C63 H63 124.7 . .
C63 C64 C65 105.1(13) . .
C63 C64 H64 127.4 . .
C65 C64 H64 127.4 . .
N61 C65 C64 109.2(14) . .
N61 C65 H65 125.4 . .
C64 C65 H65 125.4 . .
C75 N71 N72 109.4(11) . .
C75 N71 B2 126.5(12) . .
N72 N71 B2 124.0(10) . .
C73 N72 N71 105.5(10) . .
C73 N72 Mn2 135.5(10) . .
N71 N72 Mn2 119.0(7) . .
N72 C73 C74 111.1(13) . .
N72 C73 H73 124.4 . .
C74 C73 H73 124.4 . .
C75 C74 C73 105.6(12) . .
C75 C74 H74 127.2 . .
C73 C74 H74 127.2 . .
N71 C75 C74 108.3(13) . .
N71 C75 H75 125.9 . .
C74 C75 H75 125.9 . .
O81 K1 O91 164.0(6) . .
O81 K1 O116 85.5(5) . .
O91 K1 O116 79.9(5) . .
O81 K1 O110 84.3(5) . .
O91 K1 O110 97.1(5) . .
O116 K1 O110 119.3(6) . .
O81 K1 O101 98.5(5) . .
O91 K1 O101 80.3(5) . .
O116 K1 O101 61.4(5) . .
O110 K1 O101 177.2(4) . .
O81 K1 O113 90.3(5) . .
O91 K1 O113 77.0(4) . .
O116 K1 O113 61.8(5) . .
O110 K1 O113 58.6(6) . .
O101 K1 O113 121.4(5) . .
O81 K1 O104 90.8(5) . .
O91 K1 O104 102.1(4) . .
O116 K1 O104 120.1(5) . .
O110 K1 O104 119.8(5) . .
O101 K1 O104 60.2(5) . .
O113 K1 O104 177.8(5) . .
O81 K1 O107 97.5(5) . .
O91 K1 O107 97.1(5) . .
O116 K1 O107 177.0(4) . .
O110 K1 O107 61.0(6) . .
O101 K1 O107 118.2(5) . .
O113 K1 O107 117.7(5) . .
O104 K1 O107 60.3(5) . .
C85 O81 C82 105(5) . .
C85 O81 C82' 125(3) . .
C82 O81 C82' 32(3) . .
C85 O81 C85' 41(4) . .
C82 O81 C85' 105(3) . .
C82' O81 C85' 103(3) . .
C85 O81 K1 117(3) . .
C82 O81 K1 132(2) . .
C82' O81 K1 117.4(17) . .
C85' O81 K1 121(3) . .
O81 C82 C83 102.4(19) . .
O81 C82 H82A 111.3 . .
C83 C82 H82A 111.3 . .
O81 C82 H82B 111.3 . .
C83 C82 H82B 111.3 . .
H82A C82 H82B 109.2 . .
O81 C82' C83 102.6(19) . .
O81 C82' H82C 111.2 . .
C83 C82' H82C 111.2 . .
O81 C82' H82D 111.2 . .
C83 C82' H82D 111.2 . .
H82C C82' H82D 109.2 . .
C84' C83 C82' 93(4) . .
C84' C83 C82 110(3) . .
C82' C83 C82 30(3) . .
C84' C83 C84 42(3) . .
C82' C83 C84 95(3) . .
C82 C83 C84 91(3) . .
C84' C83 H83A 71.4 . .
C82' C83 H83A 84.7 . .
C82 C83 H83A 113.5 . .
C84 C83 H83A 113.5 . .
C84' C83 H83B 129.7 . .
C82' C83 H83B 136.7 . .
C82 C83 H83B 113.5 . .
C84 C83 H83B 113.5 . .
H83A C83 H83B 110.8 . .
C84' C83 H83C 113.0 . .
C82' C83 H83C 113.0 . .
C82 C83 H83C 83.3 . .
C84 C83 H83C 74.0 . .
H83A C83 H83C 160.7 . .
H83B C83 H83C 51.3 . .
C84' C83 H83D 113.0 . .
C82' C83 H83D 113.0 . .
C82 C83 H83D 123.3 . .
C84 C83 H83D 145.6 . .
H83A C83 H83D 53.0 . .
H83B C83 H83D 59.3 . .
H83C C83 H83D 110.4 . .
C85 C84 C83 117(4) . .
C85 C84 H84A 108.1 . .
C83 C84 H84A 108.1 . .
C85 C84 H84B 108.1 . .
C83 C84 H84B 108.1 . .
H84A C84 H84B 107.3 . .
O81 C85 C84 85(3) . .
O81 C85 H85A 114.4 . .
C84 C85 H85A 114.4 . .
O81 C85 H85B 114.4 . .
C84 C85 H85B 114.4 . .
H85A C85 H85B 111.6 . .
C83 C84' C85' 92(4) . .
C83 C84' H84C 113.2 . .
C85' C84' H84C 113.2 . .
C83 C84' H84D 113.2 . .
C85' C84' H84D 113.2 . .
H84C C84' H84D 110.6 . .
O81 C85' C84' 107(4) . .
O81 C85' H85C 110.4 . .
C84' C85' H85C 110.4 . .
O81 C85' H85D 110.4 . .
C84' C85' H85D 110.4 . .
H85C C85' H85D 108.6 . .
C95 O91 C92' 98(3) . .
C95 O91 C92 111.7(16) . .
C92' O91 C92 35(3) . .
C95 O91 K1 125.1(12) . .
C92' O91 K1 106.6(16) . .
C92 O91 K1 116.9(14) . .
O91 C92 C93 100(2) . .
O91 C92 H92A 111.8 . .
C93 C92 H92A 111.8 . .
O91 C92 H92B 111.8 . .
C93 C92 H92B 111.8 . .
H92A C92 H92B 109.5 . .
C92 C93 C94 102(3) . .
C92 C93 H93A 111.4 . .
C94 C93 H93A 111.4 . .
C92 C93 H93B 111.4 . .
C94 C93 H93B 111.4 . .
H93A C93 H93B 109.2 . .
C95 C94 C93 100(3) . .
C95 C94 H94A 111.8 . .
C93 C94 H94A 111.8 . .
C95 C94 H94B 111.8 . .
C93 C94 H94B 111.8 . .
H94A C94 H94B 109.5 . .
O91 C92' C93' 106(2) . .
O91 C92' H92C 110.5 . .
C93' C92' H92C 110.5 . .
O91 C92' H92D 110.5 . .
C93' C92' H92D 110.5 . .
H92C C92' H92D 108.7 . .
C92' C93' C94' 97(3) . .
C92' C93' H93C 112.4 . .
C94' C93' H93C 112.4 . .
C92' C93' H93D 112.4 . .
C94' C93' H93D 112.4 . .
H93C C93' H93D 109.9 . .
C95 C94' C93' 107(2) . .
C95 C94' H94C 110.3 . .
C93' C94' H94C 110.3 . .
C95 C94' H94D 110.3 . .
C93' C94' H94D 110.3 . .
H94C C94' H94D 108.6 . .
O91 C95 C94 106(2) . .
O91 C95 C94' 100(3) . .
C94 C95 C94' 17(4) . .
O91 C95 H95A 110.5 . .
C94 C95 H95A 110.5 . .
C94' C95 H95A 127.1 . .
O91 C95 H95B 110.5 . .
C94 C95 H95B 110.5 . .
C94' C95 H95B 99.1 . .
H95A C95 H95B 108.7 . .
O91 C95 H95C 111.8 . .
C94 C95 H95C 95.0 . .
C94' C95 H95C 111.8 . .
H95A C95 H95C 16.4 . .
H95B C95 H95C 121.0 . .
O91 C95 H95D 111.8 . .
C94 C95 H95D 121.6 . .
C94' C95 H95D 111.8 . .
H95A C95 H95D 96.0 . .
H95B C95 H95D 13.8 . .
H95C C95 H95D 109.5 . .
C118 O101 C102 115.6(19) . .
C118 O101 K1 111.9(14) . .
C102 O101 K1 112.2(11) . .
O101 C102 C103 111.3(16) . .
O101 C102 H10A 109.4 . .
C103 C102 H10A 109.4 . .
O101 C102 H10B 109.4 . .
C103 C102 H10B 109.4 . .
H10A C102 H10B 108.0 . .
O104 C103 C102 106.3(19) . .
O104 C103 H10C 110.5 . .
C102 C103 H10C 110.5 . .
O104 C103 H10D 110.5 . .
C102 C103 H10D 110.5 . .
H10C C103 H10D 108.7 . .
C103 O104 C105 107.6(18) . .
C103 O104 K1 116.5(14) . .
C105 O104 K1 113.7(11) . .
C106 C105 O104 105.0(16) . .
C106 C105 H10E 110.7 . .
O104 C105 H10E 110.7 . .
C106 C105 H10F 110.7 . .
O104 C105 H10F 110.7 . .
H10E C105 H10F 108.8 . .
O107 C106 C105 113(2) . .
O107 C106 H10G 108.9 . .
C105 C106 H10G 108.9 . .
O107 C106 H10H 108.9 . .
C105 C106 H10H 108.9 . .
H10G C106 H10H 107.7 . .
C106 O107 C108 111(2) . .
C106 O107 K1 112.7(13) . .
C108 O107 K1 114.2(15) . .
O107 C108 C109 106(2) . .
O107 C108 H10I 110.6 . .
C109 C108 H10I 110.6 . .
O107 C108 H10J 110.6 . .
C109 C108 H10J 110.6 . .
H10I C108 H10J 108.7 . .
O110 C109 C108 113.7(18) . .
O110 C109 H10K 108.8 . .
C108 C109 H10K 108.8 . .
O110 C109 H10L 108.8 . .
C108 C109 H10L 108.8 . .
H10K C109 H10L 107.7 . .
C109 O110 C111 112(2) . .
C109 O110 K1 116.0(15) . .
C111 O110 K1 119.3(15) . .
C112 C111 O110 103(2) . .
C112 C111 H11A 111.1 . .
O110 C111 H11A 111.1 . .
C112 C111 H11B 111.1 . .
O110 C111 H11B 111.1 . .
H11A C111 H11B 109.1 . .
O113 C112 C111 110(3) . .
O113 C112 H11C 109.6 . .
C111 C112 H11C 109.6 . .
O113 C112 H11D 109.6 . .
C111 C112 H11D 109.6 . .
H11C C112 H11D 108.1 . .
C112 O113 C114 113(2) . .
C112 O113 K1 114(2) . .
C114 O113 K1 111.9(13) . .
C115 C114 O113 109.5(17) . .
C115 C114 H11E 109.8 . .
O113 C114 H11E 109.8 . .
C115 C114 H11F 109.8 . .
O113 C114 H11F 109.8 . .
H11E C114 H11F 108.2 . .
O116 C115 C114 112(2) . .
O116 C115 H11G 109.2 . .
C114 C115 H11G 109.2 . .
O116 C115 H11H 109.2 . .
C114 C115 H11H 109.2 . .
H11G C115 H11H 107.9 . .
C115 O116 C117 111(2) . .
C115 O116 K1 115.2(14) . .
C117 O116 K1 114.2(13) . .
C118 C117 O116 105(2) . .
C118 C117 H11I 110.8 . .
O116 C117 H11I 110.8 . .
C118 C117 H11J 110.8 . .
O116 C117 H11J 110.8 . .
H11I C117 H11J 108.8 . .
O101 C118 C117 109.5(19) . .
O101 C118 H11K 109.8 . .
C117 C118 H11K 109.8 . .
O101 C118 H11L 109.8 . .
C117 C118 H11L 109.8 . .
H11K C118 H11L 108.2 . .

loop_
_geom_bond_atom_site_label_1
_geom_bond_atom_site_label_2
_geom_bond_distance
_geom_bond_site_symmetry_2
Mn1 C2 1.70(2) .
Mn1 C1 1.761(14) .
Mn1 N22 2.028(16) .
Mn1 C14 2.103(16) .
Mn1 C13 2.110(18) .
Mn1 C11 2.130(16) .
Mn1 C12 2.133(15) .
Mn2 N62 2.208(13) 3_666
Mn2 N62 2.208(13) .
Mn2 N72 2.217(10) 3_666
Mn2 N72 2.217(10) .
Mn2 N52 2.219(12) .
Mn2 N52 2.219(12) 3_666
B1 N31 1.50(2) .
B1 N21 1.59(2) .
B1 N41 1.63(3) .
B1 C13 1.65(3) .
B2 N71 1.573(19) .
B2 C11 1.59(2) .
B2 N61 1.593(18) .
B2 N51 1.60(2) .
C1 O1 1.200(15) .
C2 O2 1.21(2) .
C11 C12 1.40(2) .
C11 C15 1.59(2) .
C12 C13 1.45(2) .
C12 H12 0.9500 .
C13 C14 1.36(2) .
C14 C15 1.47(3) .
C14 H14 0.9500 .
C15 H15 0.9500 .
N21 C25 1.31(2) .
N21 N22 1.403(19) .
N22 C23 1.40(2) .
C23 C24 1.46(3) .
C23 H23 0.9500 .
C24 C25 1.36(2) .
C24 H24 0.9500 .
C25 H25 0.9500 .
N31 C35 1.33(2) .
N31 N32 1.34(2) .
N32 C33 1.32(3) .
C33 C34 1.37(4) .
C33 H33 0.9500 .
C34 C35 1.49(3) .
C34 H34 0.9500 .
C35 H35 0.9500 .
N41 C45 1.30(2) .
N41 N42 1.359(18) .
N42 C43 1.29(2) .
C43 C44 1.36(3) .
C43 H43 0.9500 .
C44 C45 1.39(3) .
C44 H44 0.9500 .
C45 H45 0.9500 .
N51 C55 1.361(16) .
N51 N52 1.391(16) .
N52 C53 1.301(18) .
C53 C54 1.382(19) .
C53 H53 0.9500 .
C54 C55 1.36(2) .
C54 H54 0.9500 .
C55 H55 0.9500 .
N61 C65 1.294(17) .
N61 N62 1.394(15) .
N62 C63 1.354(16) .
C63 C64 1.37(2) .
C63 H63 0.9500 .
C64 C65 1.389(19) .
C64 H64 0.9500 .
C65 H65 0.9500 .
N71 C75 1.371(15) .
N71 N72 1.389(14) .
N72 C73 1.356(14) .
C73 C74 1.392(19) .
C73 H73 0.9500 .
C74 C75 1.38(2) .
C74 H74 0.9500 .
C75 H75 0.9500 .
K1 O81 2.694(13) .
K1 O91 2.704(14) .
K1 O116 2.746(14) .
K1 O110 2.770(13) .
K1 O101 2.796(12) .
K1 O113 2.799(14) .
K1 O104 2.815(12) .
K1 O107 2.821(14) .
O81 C85 1.398(10) .
O81 C82 1.398(10) .
O81 C82' 1.400(10) .
O81 C85' 1.412(10) .
C82 C83 1.507(10) .
C82 H82A 0.9900 .
C82 H82B 0.9900 .
C82' C83 1.500(10) .
C82' H82C 0.9900 .
C82' H82D 0.9900 .
C83 C84' 1.494(10) .
C83 C84 1.508(10) .
C83 H83A 0.9900 .
C83 H83B 0.9900 .
C83 H83C 0.9900 .
C83 H83D 0.9900 .
C84 C85 1.502(10) .
C84 H84A 0.9900 .
C84 H84B 0.9900 .
C85 H85A 0.9900 .
C85 H85B 0.9900 .
C84' C85' 1.501(10) .
C84' H84C 0.9900 .
C84' H84D 0.9900 .
C85' H85C 0.9900 .
C85' H85D 0.9900 .
O91 C95 1.398(9) .
O91 C92' 1.404(10) .
O91 C92 1.409(10) .
C92 C93 1.497(10) .
C92 H92A 0.9900 .
C92 H92B 0.9900 .
C93 C94 1.504(10) .
C93 H93A 0.9900 .
C93 H93B 0.9900 .
C94 C95 1.490(10) .
C94 H94A 0.9900 .
C94 H94B 0.9900 .
C92' C93' 1.498(10) .
C92' H92C 0.9900 .
C92' H92D 0.9900 .
C93' C94' 1.501(10) .
C93' H93C 0.9900 .
C93' H93D 0.9900 .
C94' C95 1.497(10) .
C94' H94C 0.9900 .
C94' H94D 0.9900 .
C95 H95A 0.9900 .
C95 H95B 0.9900 .
C95 H95C 0.9900 .
C95 H95D 0.9900 .
O101 C118 1.41(3) .
O101 C102 1.47(2) .
C102 C103 1.49(3) .
C102 H10A 0.9900 .
C102 H10B 0.9900 .
C103 O104 1.36(3) .
C103 H10C 0.9900 .
C103 H10D 0.9900 .
O104 C105 1.50(2) .
C105 C106 1.47(3) .
C105 H10E 0.9900 .
C105 H10F 0.9900 .
C106 O107 1.35(3) .
C106 H10G 0.9900 .
C106 H10H 0.9900 .
O107 C108 1.44(3) .
C108 C109 1.56(4) .
C108 H10I 0.9900 .
C108 H10J 0.9900 .
C109 O110 1.33(3) .
C109 H10K 0.9900 .
C109 H10L 0.9900 .
O110 C111 1.49(3) .
C111 C112 1.47(4) .
C111 H11A 0.9900 .
C111 H11B 0.9900 .
C112 O113 1.38(3) .
C112 H11C 0.9900 .
C112 H11D 0.9900 .
O113 C114 1.50(3) .
C114 C115 1.45(4) .
C114 H11E 0.9900 .
C114 H11F 0.9900 .
C115 O116 1.37(3) .
C115 H11G 0.9900 .
C115 H11H 0.9900 .
O116 C117 1.52(3) .
C117 C118 1.47(4) .
C117 H11I 0.9900 .
C117 H11J 0.9900 .
C118 H11K 0.9900 .
C118 H11L 0.9900 .

loop_
_geom_torsion_atom_site_label_1
_geom_torsion_atom_site_label_2
_geom_torsion_atom_site_label_3
_geom_torsion_atom_site_label_4
_geom_torsion
_geom_torsion_site_symmetry_1
C2 Mn1 C1 O1 9(11) .
N22 Mn1 C1 O1 106(11) .
C14 Mn1 C1 O1 -114(10) .
C13 Mn1 C1 O1 -173(10) .
C11 Mn1 C1 O1 -115(11) .
C12 Mn1 C1 O1 -153(11) .
C1 Mn1 C2 O2 -67(38) .
N22 Mn1 C2 O2 -163(38) .
C14 Mn1 C2 O2 96(38) .
C13 Mn1 C2 O2 115(37) .
C11 Mn1 C2 O2 26(38) .
C12 Mn1 C2 O2 54(38) .
N71 B2 C11 C12 -89.1(18) .
N61 B2 C11 C12 29(2) .
N51 B2 C11 C12 154.1(14) .
N71 B2 C11 C15 78.4(17) .
N61 B2 C11 C15 -163.5(13) .
N51 B2 C11 C15 -38(2) .
N71 B2 C11 Mn1 167.5(13) .
N61 B2 C11 Mn1 -74(2) .
N51 B2 C11 Mn1 51(2) .
C2 Mn1 C11 C12 163.9(9) .
C1 Mn1 C11 C12 -103.6(10) .
N22 Mn1 C11 C12 -3.4(13) .
C14 Mn1 C11 C12 76.8(10) .
C13 Mn1 C11 C12 36.0(8) .
C2 Mn1 C11 B2 -70.3(19) .
C1 Mn1 C11 B2 22.2(18) .
N22 Mn1 C11 B2 122.5(17) .
C14 Mn1 C11 B2 -157(2) .
C13 Mn1 C11 B2 162(2) .
C12 Mn1 C11 B2 126(2) .
C2 Mn1 C11 C15 45.1(12) .
C1 Mn1 C11 C15 137.7(11) .
N22 Mn1 C11 C15 -122.1(11) .
C14 Mn1 C11 C15 -42.0(9) .
C13 Mn1 C11 C15 -82.7(10) .
C12 Mn1 C11 C15 -118.7(12) .
B2 C11 C12 C13 167.0(15) .
C15 C11 C12 C13 -2.4(17) .
Mn1 C11 C12 C13 -57.6(11) .
B2 C11 C12 Mn1 -135.5(17) .
C15 C11 C12 Mn1 55.1(9) .
C2 Mn1 C12 C11 -40(2) .
C1 Mn1 C12 C11 80.3(11) .
N22 Mn1 C12 C11 177.7(9) .
C14 Mn1 C12 C11 -86.2(11) .
C13 Mn1 C12 C11 -122.4(13) .
C2 Mn1 C12 C13 82(2) .
C1 Mn1 C12 C13 -157.3(12) .
N22 Mn1 C12 C13 -59.9(11) .
C14 Mn1 C12 C13 36.1(11) .
C11 Mn1 C12 C13 122.4(13) .
C11 C12 C13 C14 -3(2) .
Mn1 C12 C13 C14 -61.1(14) .
C11 C12 C13 B1 167.7(16) .
Mn1 C12 C13 B1 109.3(17) .
C11 C12 C13 Mn1 58.5(11) .
N31 B1 C13 C14 -32(3) .
N21 B1 C13 C14 91.3(19) .
N41 B1 C13 C14 -160.1(15) .
N31 B1 C13 C12 158.5(18) .
N21 B1 C13 C12 -78(3) .
N41 B1 C13 C12 31(2) .
N31 B1 C13 Mn1 -114.5(16) .
N21 B1 C13 Mn1 9(2) .
N41 B1 C13 Mn1 117.6(14) .
C2 Mn1 C13 C14 -32(2) .
C1 Mn1 C13 C14 151.7(16) .
N22 Mn1 C13 C14 -121.3(15) .
C11 Mn1 C13 C14 84.1(15) .
C12 Mn1 C13 C14 118.7(18) .
C2 Mn1 C13 C12 -150.8(12) .
C1 Mn1 C13 C12 32.9(17) .
N22 Mn1 C13 C12 120.0(10) .
C14 Mn1 C13 C12 -118.7(18) .
C11 Mn1 C13 C12 -34.7(9) .
C2 Mn1 C13 B1 83(2) .
C1 Mn1 C13 B1 -94(2) .
N22 Mn1 C13 B1 -6.6(16) .
C14 Mn1 C13 B1 115(2) .
C11 Mn1 C13 B1 -161.3(18) .
C12 Mn1 C13 B1 -127(2) .
C12 C13 C14 C15 7(2) .
B1 C13 C14 C15 -164.5(15) .
Mn1 C13 C14 C15 -54.0(13) .
C12 C13 C14 Mn1 61.0(12) .
B1 C13 C14 Mn1 -110.5(14) .
C2 Mn1 C14 C13 156.9(14) .
C1 Mn1 C14 C13 -81(3) .
N22 Mn1 C14 C13 58.5(14) .
C11 Mn1 C14 C13 -80.1(14) .
C12 Mn1 C14 C13 -38.3(12) .
C2 Mn1 C14 C15 -77.9(13) .
C1 Mn1 C14 C15 44(3) .
N22 Mn1 C14 C15 -176.4(11) .
C13 Mn1 C14 C15 125(2) .
C11 Mn1 C14 C15 45.1(11) .
C12 Mn1 C14 C15 86.8(12) .
C13 C14 C15 C11 -8(2) .
Mn1 C14 C15 C11 -64.8(10) .
C12 C11 C15 C14 6.1(17) .
B2 C11 C15 C14 -163.7(16) .
Mn1 C11 C15 C14 65.5(12) .
N31 B1 N21 C25 -56(3) .
N41 B1 N21 C25 66(2) .
C13 B1 N21 C25 178(2) .
N31 B1 N21 N22 119.8(17) .
N41 B1 N21 N22 -118.7(15) .
C13 B1 N21 N22 -7(2) .
C25 N21 N22 C23 -0.5(19) .
B1 N21 N22 C23 -176.9(15) .
C25 N21 N22 Mn1 178.7(12) .
B1 N21 N22 Mn1 2(2) .
C2 Mn1 N22 C23 48.6(16) .
C1 Mn1 N22 C23 -43.2(16) .
C14 Mn1 N22 C23 149.4(15) .
C13 Mn1 N22 C23 -178.6(16) .
C11 Mn1 N22 C23 -142.1(14) .
C12 Mn1 N22 C23 -144.2(14) .
C2 Mn1 N22 N21 -130.2(13) .
C1 Mn1 N22 N21 138.0(13) .
C14 Mn1 N22 N21 -29.4(14) .
C13 Mn1 N22 N21 2.6(13) .
C11 Mn1 N22 N21 39.1(16) .
C12 Mn1 N22 N21 37.0(13) .
N21 N22 C23 C24 -0.1(19) .
Mn1 N22 C23 C24 -179.1(13) .
N22 C23 C24 C25 1(2) .
N22 N21 C25 C24 1(2) .
B1 N21 C25 C24 177(2) .
C23 C24 C25 N21 -1(2) .
N21 B1 N31 C35 -29(3) .
N41 B1 N31 C35 -144(2) .
C13 B1 N31 C35 91(3) .
N21 B1 N31 N32 163.3(17) .
N41 B1 N31 N32 48(2) .
C13 B1 N31 N32 -77(2) .
C35 N31 N32 C33 5(3) .
B1 N31 N32 C33 174(2) .
N31 N32 C33 C34 -2(4) .
N32 C33 C34 C35 -1(4) .
N32 N31 C35 C34 -5(3) .
B1 N31 C35 C34 -173.3(19) .
C33 C34 C35 N31 3(3) .
N31 B1 N41 C45 -77(2) .
N21 B1 N41 C45 163.1(15) .
C13 B1 N41 C45 53.3(18) .
N31 B1 N41 N42 85.8(18) .
N21 B1 N41 N42 -34.6(19) .
C13 B1 N41 N42 -144.3(13) .
C45 N41 N42 C43 -5(2) .
B1 N41 N42 C43 -169.7(15) .
N41 N42 C43 C44 7(3) .
N42 C43 C44 C45 -6(3) .
N42 N41 C45 C44 2(2) .
B1 N41 C45 C44 166.0(16) .
C43 C44 C45 N41 3(3) .
N71 B2 N51 C55 -124.6(14) .
C11 B2 N51 C55 -8(2) .
N61 B2 N51 C55 121.9(14) .
N71 B2 N51 N52 52.0(14) .
C11 B2 N51 N52 168.2(12) .
N61 B2 N51 N52 -61.5(14) .
C55 N51 N52 C53 0.1(14) .
B2 N51 N52 C53 -177.2(10) .
C55 N51 N52 Mn2 -175.5(8) .
B2 N51 N52 Mn2 7.3(15) .
N62 Mn2 N52 C53 40.1(13) 3_666
N62 Mn2 N52 C53 -139.9(13) .
N72 Mn2 N52 C53 -43.0(13) 3_666
N72 Mn2 N52 C53 137.1(13) .
N52 Mn2 N52 C53 72(4) 3_666
N62 Mn2 N52 N51 -145.8(9) 3_666
N62 Mn2 N52 N51 34.2(9) .
N72 Mn2 N52 N51 131.2(9) 3_666
N72 Mn2 N52 N51 -48.8(9) .
N52 Mn2 N52 N51 -114(4) 3_666
N51 N52 C53 C54 0.1(15) .
Mn2 N52 C53 C54 175.1(9) .
N52 C53 C54 C55 -0.3(16) .
N52 N51 C55 C54 -0.3(15) .
B2 N51 C55 C54 176.5(12) .
C53 C54 C55 N51 0.4(15) .
N71 B2 N61 C65 133.5(14) .
C11 B2 N61 C65 16(2) .
N51 B2 N61 C65 -113.7(15) .
N71 B2 N61 N62 -47.3(16) .
C11 B2 N61 N62 -164.3(12) .
N51 B2 N61 N62 65.4(15) .
C65 N61 N62 C63 0.2(16) .
B2 N61 N62 C63 -179.1(12) .
C65 N61 N62 Mn2 167.4(9) .
B2 N61 N62 Mn2 -11.9(16) .
N62 Mn2 N62 C63 -63(11) 3_666
N72 Mn2 N62 C63 32.0(15) 3_666
N72 Mn2 N62 C63 -148.0(15) .
N52 Mn2 N62 C63 131.4(14) .
N52 Mn2 N62 C63 -48.6(14) 3_666
N62 Mn2 N62 N61 134(11) 3_666
N72 Mn2 N62 N61 -130.8(10) 3_666
N72 Mn2 N62 N61 49.2(10) .
N52 Mn2 N62 N61 -31.4(10) .
N52 Mn2 N62 N61 148.6(10) 3_666
N61 N62 C63 C64 -1.8(17) .
Mn2 N62 C63 C64 -166.5(11) .
N62 C63 C64 C65 2.7(18) .
N62 N61 C65 C64 1.5(16) .
B2 N61 C65 C64 -179.2(12) .
C63 C64 C65 N61 -2.5(17) .
C11 B2 N71 C75 -0.1(18) .
N61 B2 N71 C75 -124.3(13) .
N51 B2 N71 C75 123.3(13) .
C11 B2 N71 N72 -179.0(12) .
N61 B2 N71 N72 56.8(16) .
N51 B2 N71 N72 -55.5(15) .
C75 N71 N72 C73 -2.8(14) .
B2 N71 N72 C73 176.2(11) .
C75 N71 N72 Mn2 177.8(8) .
B2 N71 N72 Mn2 -3.2(15) .
N62 Mn2 N72 C73 -40.6(13) 3_666
N62 Mn2 N72 C73 139.4(13) .
N72 Mn2 N72 C73 72(6) 3_666
N52 Mn2 N72 C73 -133.6(13) .
N52 Mn2 N72 C73 46.4(13) 3_666
N62 Mn2 N72 N71 138.7(9) 3_666
N62 Mn2 N72 N71 -41.3(9) .
N72 Mn2 N72 N71 -109(5) 3_666
N52 Mn2 N72 N71 45.7(9) .
N52 Mn2 N72 N71 -134.3(9) 3_666
N71 N72 C73 C74 2.9(14) .
Mn2 N72 C73 C74 -177.8(10) .
N72 C73 C74 C75 -1.9(17) .
N72 N71 C75 C74 1.7(16) .
B2 N71 C75 C74 -177.3(13) .
C73 C74 C75 N71 0.1(17) .
O91 K1 O81 C85 74(5) .
O116 K1 O81 C85 49(5) .
O110 K1 O81 C85 169(5) .
O101 K1 O81 C85 -11(5) .
O113 K1 O81 C85 111(5) .
O104 K1 O81 C85 -71(5) .
O107 K1 O81 C85 -131(5) .
O91 K1 O81 C82 -137(4) .
O116 K1 O81 C82 -162(4) .
O110 K1 O81 C82 -42(4) .
O101 K1 O81 C82 138(4) .
O113 K1 O81 C82 -100(4) .
O104 K1 O81 C82 78(4) .
O107 K1 O81 C82 18(4) .
O91 K1 O81 C82' -102(4) .
O116 K1 O81 C82' -126(4) .
O110 K1 O81 C82' -6(4) .
O101 K1 O81 C82' 174(4) .
O113 K1 O81 C82' -64(4) .
O104 K1 O81 C82' 114(4) .
O107 K1 O81 C82' 54(4) .
O91 K1 O81 C85' 26(4) .
O116 K1 O81 C85' 2(3) .
O110 K1 O81 C85' 122(3) .
O101 K1 O81 C85' -58(3) .
O113 K1 O81 C85' 64(3) .
O104 K1 O81 C85' -118(3) .
O107 K1 O81 C85' -178(3) .
C85 O81 C82 C83 -63(6) .
C82' O81 C82 C83 70(2) .
C85' O81 C82 C83 -21(6) .
K1 O81 C82 C83 145(3) .
C85 O81 C82' C83 -11(9) .
C82 O81 C82' C83 -70(2) .
C85' O81 C82' C83 28(6) .
K1 O81 C82' C83 164(3) .
O81 C82' C83 C84' -57(6) .
O81 C82' C83 C82 69(2) .
O81 C82' C83 C84 -15(6) .
O81 C82 C83 C84' -10(7) .
O81 C82 C83 C82' -69(2) .
O81 C82 C83 C84 28(5) .
C84' C83 C84 C85 127(7) .
C82' C83 C84 C85 37(6) .
C82 C83 C84 C85 7(6) .
C82 O81 C85 C84 58(5) .
C82' O81 C85 C84 29(8) .
C85' O81 C85 C84 -38(4) .
K1 O81 C85 C84 -146(3) .
C83 C84 C85 O81 -39(7) .
C82' C83 C84' C85' 59(4) .
C82 C83 C84' C85' 33(6) .
C84 C83 C84' C85' -34(3) .
C85 O81 C85' C84' 142(8) .
C82 O81 C85' C84' 46(5) .
C82' O81 C85' C84' 12(5) .
K1 O81 C85' C84' -122(4) .
C83 C84' C85' O81 -47(5) .
O81 K1 O91 C95 79(3) .
O116 K1 O91 C95 103(2) .
O110 K1 O91 C95 -15(2) .
O101 K1 O91 C95 166(2) .
O113 K1 O91 C95 40(2) .
O104 K1 O91 C95 -138(2) .
O107 K1 O91 C95 -77(2) .
O81 K1 O91 C92' -168(4) .
O116 K1 O91 C92' -144(4) .
O110 K1 O91 C92' 98(4) .
O101 K1 O91 C92' -81(4) .
O113 K1 O91 C92' 153(4) .
O104 K1 O91 C92' -25(4) .
O107 K1 O91 C92' 36(4) .
O81 K1 O91 C92 -132(3) .
O116 K1 O91 C92 -107(2) .
O110 K1 O91 C92 134(2) .
O101 K1 O91 C92 -45(2) .
O113 K1 O91 C92 -170(2) .
O104 K1 O91 C92 12(2) .
O107 K1 O91 C92 73(2) .
C95 O91 C92 C93 -28(3) .
C92' O91 C92 C93 -101(4) .
K1 O91 C92 C93 178(3) .
O91 C92 C93 C94 43(5) .
C92 C93 C94 C95 -42(6) .
C95 O91 C92' C93' -55(5) .
C92 O91 C92' C93' 61(3) .
K1 O91 C92' C93' 174(3) .
O91 C92' C93' C94' 32(6) .
C92' C93' C94' C95 2(7) .
C92' O91 C95 C94 36(4) .
C92 O91 C95 C94 2(4) .
K1 O91 C95 C94 153(3) .
C92' O91 C95 C94' 52(5) .
C92 O91 C95 C94' 18(5) .
K1 O91 C95 C94' 169(4) .
C93 C94 C95 O91 25(5) .
C93 C94 C95 C94' -45(7) .
C93' C94' C95 O91 -34(7) .
C93' C94' C95 C94 79(8) .
O81 K1 O101 C118 60.8(14) .
O91 K1 O101 C118 -103.0(14) .
O116 K1 O101 C118 -19.3(13) .
O110 K1 O101 C118 -124(11) .
O113 K1 O101 C118 -34.8(15) .
O104 K1 O101 C118 146.9(14) .
O107 K1 O101 C118 164.1(13) .
O81 K1 O101 C102 -71.0(14) .
O91 K1 O101 C102 125.1(14) .
O116 K1 O101 C102 -151.2(14) .
O110 K1 O101 C102 105(11) .
O113 K1 O101 C102 -166.6(12) .
O104 K1 O101 C102 15.1(13) .
O107 K1 O101 C102 32.2(14) .
C118 O101 C102 C103 -178(2) .
K1 O101 C102 C103 -48(2) .
O101 C102 C103 O104 66(2) .
C102 C103 O104 C105 -179.8(16) .
C102 C103 O104 K1 -50.9(18) .
O81 K1 O104 C103 119.4(13) .
O91 K1 O104 C103 -51.1(14) .
O116 K1 O104 C103 34.1(14) .
O110 K1 O104 C103 -156.7(12) .
O101 K1 O104 C103 20.1(12) .
O113 K1 O104 C103 -118(11) .
O107 K1 O104 C103 -142.5(14) .
O81 K1 O104 C105 -114.6(13) .
O91 K1 O104 C105 74.8(14) .
O116 K1 O104 C105 160.1(12) .
O110 K1 O104 C105 -30.7(14) .
O101 K1 O104 C105 146.1(14) .
O113 K1 O104 C105 8(11) .
O107 K1 O104 C105 -16.5(12) .
C103 O104 C105 C106 177.2(19) .
K1 O104 C105 C106 47(2) .
O104 C105 C106 O107 -69(2) .
C105 C106 O107 C108 -176.2(18) .
C105 C106 O107 K1 54(2) .
O81 K1 O107 C106 68.5(16) .
O91 K1 O107 C106 -118.1(15) .
O116 K1 O107 C106 -116(11) .
O110 K1 O107 C106 147.7(16) .
O101 K1 O107 C106 -35.4(16) .
O113 K1 O107 C106 162.8(15) .
O104 K1 O107 C106 -18.2(15) .
O81 K1 O107 C108 -59.3(15) .
O91 K1 O107 C108 114.1(14) .
O116 K1 O107 C108 116(11) .
O110 K1 O107 C108 19.9(14) .
O101 K1 O107 C108 -163.1(14) .
O113 K1 O107 C108 35.0(15) .
O104 K1 O107 C108 -146.0(15) .
C106 O107 C108 C109 -175.1(18) .
K1 O107 C108 C109 -46(2) .
O107 C108 C109 O110 63(3) .
C108 C109 O110 C111 173(2) .
C108 C109 O110 K1 -46(2) .
O81 K1 O110 C109 116.3(15) .
O91 K1 O110 C109 -79.8(15) .
O116 K1 O110 C109 -162.1(14) .
O101 K1 O110 C109 -59(12) .
O113 K1 O110 C109 -149.8(16) .
O104 K1 O110 C109 28.6(16) .
O107 K1 O110 C109 14.4(14) .
O81 K1 O110 C111 -105.7(17) .
O91 K1 O110 C111 58.3(17) .
O116 K1 O110 C111 -24.1(17) .
O101 K1 O110 C111 79(12) .
O113 K1 O110 C111 -11.8(16) .
O104 K1 O110 C111 166.6(16) .
O107 K1 O110 C111 152.4(17) .
C109 O110 C111 C112 -178(2) .
K1 O110 C111 C112 42(3) .
O110 C111 C112 O113 -65(3) .
C111 C112 O113 C114 -172(2) .
C111 C112 O113 K1 59(3) .
O81 K1 O113 C112 59(2) .
O91 K1 O113 C112 -131(2) .
O116 K1 O113 C112 144(2) .
O110 K1 O113 C112 -23.7(19) .
O101 K1 O113 C112 159.5(19) .
O104 K1 O113 C112 -64(11) .
O107 K1 O113 C112 -39(2) .
O81 K1 O113 C114 -70.9(14) .
O91 K1 O113 C114 99.1(14) .
O116 K1 O113 C114 13.8(13) .
O110 K1 O113 C114 -154.0(14) .
O101 K1 O113 C114 29.2(14) .
O104 K1 O113 C114 166(11) .
O107 K1 O113 C114 -169.6(13) .
C112 O113 C114 C115 -174(2) .
K1 O113 C114 C115 -43(2) .
O113 C114 C115 O116 63(2) .
C114 C115 O116 C117 178(2) .
C114 C115 O116 K1 -50(2) .
O81 K1 O116 C115 110.6(16) .
O91 K1 O116 C115 -62.8(15) .
O110 K1 O116 C115 29.7(16) .
O101 K1 O116 C115 -147.2(16) .
O113 K1 O116 C115 17.8(15) .
O104 K1 O116 C115 -161.0(15) .
O107 K1 O116 C115 -65(11) .
O81 K1 O116 C117 -118.6(16) .
O91 K1 O116 C117 68.0(15) .
O110 K1 O116 C117 160.5(15) .
O101 K1 O116 C117 -16.4(15) .
O113 K1 O116 C117 148.6(16) .
O104 K1 O116 C117 -30.2(16) .
O107 K1 O116 C117 66(11) .
C115 O116 C117 C118 -178.1(19) .
K1 O116 C117 C118 49(2) .
C102 O101 C118 C117 -175(2) .
K1 O101 C118 C117 55(2) .
O116 C117 C118 O101 -70(3) .
